data_4003472
loop_
_publ_author_name
'Han, Yifeng'
'Zhu, Chuanhui'
'Peng, Yi'
'Li, Shufang'
'Wu, MeiXia'
'Zhao, Shuang'
'Deng, Zheng'
'Jin, Changqing'
'Du, Wei'
'Walker, David'
'Li, Man-Rong'

_publ_section_title
;
 Above-Room-Temperature LiNbO3-Type Polar Magnet Stabilized by Chemical
 and Physical Pressure
;
_journal_name_full 'Chemistry of Materials'
_journal_paper_doi 10.1021/acs.chemmater.9b05051
_journal_year 2020
_chemical_formula_sum 'Fe0.09 Li0.82 Mn0.18 Nb0.91 O3'
_chemical_formula_weight 153.3
_space_group_IT_number 161
_space_group_name_Hall 'R 3 -2"c'
_space_group_name_H-M_alt 'R 3 c :H'
_symmetry_cell_setting hexagonal
_symmetry_space_group_name_H-M 'R 3 c :H'
_audit_update_record
;
2019-11-29 deposited with the CCDC.	2019-12-05 downloaded from the CCDC.
;
_cell_angle_alpha 90
_cell_angle_beta 90
_cell_angle_gamma 120
_cell_formula_units_Z 6
_cell_length_a 5.17589(5)
_cell_length_b 5.17589(5)
_cell_length_c 13.86668(14)
_cell_measurement_temperature 298
_cell_measurement_theta_max 53
_cell_measurement_theta_min 1
_cell_volume 321.716(5)
_diffrn_ambient_temperature 298
_diffrn_measurement_device_type 'Shanghai Synchrotron Radiation Facility'
_diffrn_radiation_type Synchrotron
_diffrn_radiation_wavelength 0.6900
_exptl_crystal_description powder
_cod_data_source_file cm9b05051_si_002.cif
_cod_data_source_block LNOMFNO1
_cod_original_cell_volume 321.717(7)
_cod_original_sg_symbol_H-M R3c
_cod_original_formula_sum 'Li0.82 Mn0.18 Fe0.09 Nb0.91 O3 '
_cod_database_code 4003472
_ccdc_publ_extra_info
;
Reason for no structure factor data deposited: 
powder
;

loop_
_symmetry_equiv_pos_as_xyz
'x, y, z '
'-x+y, y, z+1/2 '
'-y, -x, z+1/2 '
'-y, x-y, z '
'-x+y, -x, z '
'x, x-y, z+1/2 '
'x-1/3, y+1/3, z+1/3 '
'-x+y-1/3, y+1/3, z-1/6 '
'-y-1/3, -x+1/3, z-1/6 '
'-y-1/3, x-y+1/3, z+1/3 '
'-x+y-1/3, -x+1/3, z+1/3 '
'x-1/3, x-y+1/3, z-1/6 '
'x+1/3, y-1/3, z-1/3 '
'-x+y+1/3, y-1/3, z+1/6 '
'-y+1/3, -x-1/3, z+1/6 '
'-y+1/3, x-y-1/3, z-1/3 '
'-x+y+1/3, -x-1/3, z-1/3 '
'x+1/3, x-y-1/3, z+1/6 '

loop_
_atom_site_label
_atom_site_type_symbol
_atom_site_symmetry_multiplicity
_atom_site_fract_x
_atom_site_fract_y
_atom_site_fract_z
_atom_site_occupancy
_atom_site_B_iso_or_equiv
Li1 Li 6 0 0 0.2203(2) 0.82 1.85(6)
Mn Mn 6 0 0 0.2203(2) 0.18 1.85(6)
Nb1 Nb 6 0 0 0 0.91 0.62(1)
Fe1 Fe 6 0 0 0 0.09 0.62(1)
O1 O 18 0.0498(5) 0.3483(9) 0.0701(1) 1 0.95(4)

loop_
_atom_type_symbol
_atom_type_oxidation_number
Li1+ 1
Mn2+ 2
Fe3+ 3
Nb5+ 5
O2- -2

loop_
_geom_angle_atom_site_label_1
_geom_angle_atom_site_label_2
_geom_angle_atom_site_label_3
_geom_angle
O1 Mn1 O1 66.13(8)
O1 Mn1 O1 74.1(1)
O1 Mn1 O1 80.3(1)
O1 Mn1 O1 118.6(6)
O1 Mn1 O1 135.5(1)
O1 Li1 O1 66.13(8)
O1 Li1 O1 74.1(1)
O1 Li1 O1 80.3(1)
O1 Li1 O1 118.6(6)
O1 Li1 O1 135.5(1)
O1 Fe1 O1 82.3(1)
O1 Fe1 O1 88.6(1)
O1 Fe1 O1 90.7(1)
O1 Fe1 O1 97.2(3)
O1 Fe1 O1 169.3(1)
O1 Nb1 O1 82.3(1)
O1 Nb1 O1 88.6(1)
O1 Nb1 O1 90.7(1)
O1 Nb1 O1 97.2(3)
O1 Nb1 O1 169.3(1)

loop_
_geom_bond_atom_site_label_1
_geom_bond_atom_site_label_2
_geom_bond_distance
Li1 O1 2.681(3)
Fe1 O1 1.949(1)

loop_
_cod_changelog_entry_id
_cod_changelog_entry_author
_cod_changelog_entry_date
_cod_changelog_entry_text
1 'Vaitkus, Antanas' 2024-10-02T10:15:00+03:00
;
 Removed the '_chemical_name_mineral' data item since it had an incorrect value.
;
